data_1559717
loop_
_publ_author_name
'Toftlund, Hans'
'Simonsen, Ole'
'Pedersen, Erik'

_publ_section_title
;
 Synthesis, Characterization and Structure of a New
 mu-Acetato-di-mu-hydroxo Bridged Chromium(III) Complex with a Sexidentate
 Binucleating Pyridylamine Ligand
;
_journal_name_full 'Acta Chemica Scandinavica'
_journal_page_first 676
_journal_page_last 682
_journal_paper_doi 10.3891/acta.chem.scand.44-0676
_journal_volume 44
_journal_year 1990
_chemical_formula_moiety 'C28 H33 Cr2 N6 O4, 3(Cl O4)'
_chemical_formula_sum 'C28 H33 Cl3 Cr2 N6 O16'
_chemical_formula_weight 919.96
_chemical_name_common
;
mu-acetato-di-mu-hydroxo-mu-{N,N,N',N'-tetrakis(2-pyridylmethyl)-1,2-
ethanediamine}dichromium-(III) perchlorate.
;
_space_group_IT_number 14
_space_group_name_Hall '-P 2yn'
_space_group_name_H-M_alt 'P 1 21/n 1'
_symmetry_cell_setting monoclinic
_symmetry_Int_Tables_number 14
_symmetry_space_group_name_Hall '-P 2yn'
_symmetry_space_group_name_H-M 'P 1 21/n 1'
_cell_angle_alpha 90.
_cell_angle_beta 97.39(1)
_cell_angle_gamma 90.
_cell_formula_units_Z 4
_cell_length_a 15.175(3)
_cell_length_b 16.503(3)
_cell_length_c 15.020(3)
_cell_volume 3730.3(13)
_diffrn_ambient_temperature 295
_diffrn_radiation_probe x-ray
_diffrn_radiation_type MoK\a
_diffrn_radiation_wavelength 0.71069
_exptl_absorpt_coefficient_mu 0.861
_exptl_crystal_density_diffrn 1.638
_refine_ls_goodness_of_fit_ref 2.73
_refine_ls_number_reflns 5566
_refine_ls_R_factor_gt 0.068
_refine_ls_wR_factor_gt 0.082
_cod_data_source_file Acta-Chem-Scand-1990-44-676.cif
_cod_data_source_block 1
_cod_depositor_comments
;
There is an obvious problem on the C43 coordinates
y = 0.2889(5)  changed into    0.3889(5) (guessed...)
;
_cod_original_sg_symbol_H-M 'P 21/n'
_cod_database_code 1559717

loop_
_space_group_symop_id
_space_group_symop_operation_xyz
1 x,y,z
2 1/2-x,1/2+y,1/2-z
3 -x,-y,-z
4 1/2+x,1/2-y,1/2+z

loop_
_atom_site_label
_atom_site_type_symbol
_atom_site_thermal_displace_type
_atom_site_fract_x
_atom_site_fract_y
_atom_site_fract_z
_atom_site_occupancy
_atom_site_U_iso_or_equiv
_atom_site_calc_flag
_atom_site_refinement_flags
_atom_site_disorder_assembly
_atom_site_disorder_group
Cr1 Cr Uiso 0.93388(6) 0.21771(6) 0.27150(6) 1.000 0.0347(6) . . . .
Cr2 Cr Uiso 1.06495(6) 0.23551(6) 0.15598(6) 1.000 0.0365(8) . . . .
Cl1 Cl Uiso 0.59880(10) 0.07640(10) 0.14890(10) 1.000 0.0583(13) . . . .
Cl2 Cl Uiso 0.43800(10) 0.44310(10) 0.28160(10) 1.000 0.062(3) . . . .
Cl3 Cl Uiso 0.29590(10) 0.17350(10) 0.48120(10) 1.000 0.065(3) . . . .
O1 O Uiso 1.0521(3) 0.1748(3) 0.2639(3) 1.000 0.042(4) . . . .
O2 O Uiso 0.9659(3) 0.2990(3) 0.1880(3) 1.000 0.041(4) . . . .
O3 O Uiso 0.8810(3) 0.1486(3) 0.1733(3) 1.000 0.042(4) . . . .
O4 O Uiso 0.9865(3) 0.1605(3) 0.0817(3) 1.000 0.043(4) . . . .
N1 N Uiso 0.9888(3) 0.2869(4) 0.3805(3) 1.000 0.051(5) . . . .
N2 N Uiso 1.1486(3) 0.3192(3) 0.2290(4) 1.000 0.049(5) . . . .
N3 N Uiso 0.9124(3) 0.1398(3) 0.3710(3) 1.000 0.047(5) . . . .
N4 N Uiso 0.8210(3) 0.2782(3) 0.2845(3) 1.000 0.044(5) . . . .
N5 N Uiso 1.1803(3) 0.1761(3) 0.1411(4) 1.000 0.046(5) . . . .
N6 N Uiso 1.0818(4) 0.3141(4) 0.0552(4) 1.000 0.055(6) . . . .
C1 C Uiso 1.0587(5) 0.3494(5) 0.3640(5) 1.000 0.058(8) . . . .
C2 C Uiso 1.1427(5) 0.3231(5) 0.3293(5) 1.000 0.060(8) . . . .
C3 C Uiso 0.9132(4) 0.1331(4) 0.1020(4) 1.000 0.039(5) . . . .
C4 C Uiso 0.8602(5) 0.0777(5) 0.0358(5) 1.000 0.056(8) . . . .
O11 O Uiso 0.5579(4) 0.1545(4) 0.1478(4) 1.000 0.094(8) . . . .
O12 O Uiso 0.5498(5) 0.0201(4) 0.1929(6) 1.000 0.114(10) . . . .
O13 O Uiso 0.6046(8) 0.0472(6) 0.0624(5) 1.000 0.165(13) . . . .
O14 O Uiso 0.6832(4) 0.0816(5) 0.1992(5) 1.000 0.115(10) . . . .
C31 C Uiso 1.0232(5) 0.2261(5) 0.4516(5) 1.000 0.061(8) . . . .
C32 C Uiso 0.9592(5) 0.1574(5) 0.4514(5) 1.000 0.060(8) . . . .
C33 C Uiso 0.9487(6) 0.1102(6) 0.5263(5) 1.000 0.080(10) . . . .
C34 C Uiso 0.8925(7) 0.0464(7) 0.5175(6) 1.000 0.089(13) . . . .
C35 C Uiso 0.8448(6) 0.0277(6) 0.4360(6) 1.000 0.081(10) . . . .
C36 C Uiso 0.8561(5) 0.0768(5) 0.3622(5) 1.000 0.058(8) . . . .
C41 C Uiso 0.9119(5) 0.3329(5) 0.4165(5) 1.000 0.066(9) . . . .
C42 C Uiso 0.8296(4) 0.3354(4) 0.3517(5) 1.000 0.052(6) . . . .
C43 C Uiso 0.7620(5) 0.3889(5) 0.3616(6) 1.000 0.072(9) . . . .
C44 C Uiso 0.6834(5) 0.3834(6) 0.3048(7) 1.000 0.087(11) . . . .
C45 C Uiso 0.6727(5) 0.3222(6) 0.2404(6) 1.000 0.077(10) . . . .
C46 C Uiso 0.7430(4) 0.2725(5) 0.2303(5) 1.000 0.055(8) . . . .
C51 C Uiso 1.2433(4) 0.2959(5) 0.2194(6) 1.000 0.070(9) . . . .
C52 C Uiso 1.2544(4) 0.2132(4) 0.1817(5) 1.000 0.053(6) . . . .
C53 C Uiso 1.3367(4) 0.1781(5) 0.1845(5) 1.000 0.060(8) . . . .
C54 C Uiso 1.3423(5) 0.1030(6) 0.1460(6) 1.000 0.074(10) . . . .
C55 C Uiso 1.2678(5) 0.0654(5) 0.1027(6) 1.000 0.063(8) . . . .
C56 C Uiso 1.1870(4) 0.1037(4) 0.1018(5) 1.000 0.052(6) . . . .
C61 C Uiso 1.1265(5) 0.3998(4) 0.1848(6) 1.000 0.063(8) . . . .
C62 C Uiso 1.1118(5) 0.3872(5) 0.0854(6) 1.000 0.065(9) . . . .
C63 C Uiso 1.1258(7) 0.4480(6) 0.0232(7) 1.000 0.089(13) . . . .
C64 C Uiso 1.1078(7) 0.4327(7) -0.0657(7) 1.000 0.101(13) . . . .
C65 C Uiso 1.0749(6) 0.3569(7) -0.0988(6) 1.000 0.091(11) . . . .
C66 C Uiso 1.0619(5) 0.2990(5) -0.0338(5) 1.000 0.065(9) . . . .
O21 O Uiso 0.4544(4) 0.3674(4) 0.2430(4) 1.000 0.087(8) . . . .
O22 O Uiso 0.4753(7) 0.5012(5) 0.2298(5) 1.000 0.139(13) . . . .
O23 O Uiso 0.4847(5) 0.4519(6) 0.3693(4) 1.000 0.127(11) . . . .
O24 O Uiso 0.3476(4) 0.4525(5) 0.2866(6) 1.000 0.128(11) . . . .
O31 O Uiso 0.2356(6) 0.1255(5) 0.4275(7) 1.000 0.165(13) . . . .
O32 O Uiso 0.3514(5) 0.1331(4) 0.5507(5) 1.000 0.109(9) . . . .
O33 O Uiso 0.3485(7) 0.2060(10) 0.4235(9) 1.000 0.25(3) . . . .
O34 O Uiso 0.2563(7) 0.2425(6) 0.5116(7) 1.000 0.165(13) . . . .

loop_
_atom_type_symbol
_atom_type_description
_atom_type_scat_dispersion_real
_atom_type_scat_dispersion_imag
_atom_type_scat_source
C C 0.0033 0.0016 ' International Tables Vol C Tables 4.2.6.8 and 6.1.1.4'
Cl Cl 0.1484 0.1585 ' International Tables Vol C Tables 4.2.6.8 and 6.1.1.4'
Cr Cr 0.3209 0.6236 ' International Tables Vol C Tables 4.2.6.8 and 6.1.1.4'
N N 0.0061 0.0033 ' International Tables Vol C Tables 4.2.6.8 and 6.1.1.4'
O O 0.0106 0.0060 ' International Tables Vol C Tables 4.2.6.8 and 6.1.1.4'

loop_
_geom_angle_atom_site_label_1
_geom_angle_atom_site_label_2
_geom_angle_atom_site_label_3
_geom_angle
_geom_angle_site_symmetry_1
_geom_angle_site_symmetry_2
_geom_angle_site_symmetry_3
_geom_angle_publ_flag
O1 Cr1 O2 84.5(2) . . . yes
O1 Cr1 O3 92.0(2) . . . yes
O1 Cr1 N1 88.1(2) . . . yes
O1 Cr1 N3 92.82(19) . . . yes
O1 Cr1 N4 171.3(2) . . . yes
O2 Cr1 O3 91.6(2) . . . yes
O2 Cr1 N1 91.2(2) . . . yes
O2 Cr1 N3 172.4(2) . . . yes
O2 Cr1 N4 90.4(2) . . . yes
O3 Cr1 N1 177.2(2) . . . yes
O3 Cr1 N3 95.6(2) . . . yes
O3 Cr1 N4 95.20(19) . . . yes
N1 Cr1 N3 81.6(2) . . . yes
N1 Cr1 N4 84.91(19) . . . yes
N3 Cr1 N4 91.35(19) . . . yes
O1 Cr2 O2 84.7(2) . . . yes
O1 Cr2 O4 91.8(2) . . . yes
O1 Cr2 N2 91.3(2) . . . yes
O1 Cr2 N5 91.3(2) . . . yes
O1 Cr2 N6 171.3(2) . . . yes
O2 Cr2 O4 92.8(2) . . . yes
O2 Cr2 N2 87.17(19) . . . yes
O2 Cr2 N5 170.7(2) . . . yes
O2 Cr2 N6 90.9(2) . . . yes
O4 Cr2 N2 177.0(2) . . . yes
O4 Cr2 N5 95.8(2) . . . yes
O4 Cr2 N6 96.0(2) . . . yes
N2 Cr2 N5 84.5(2) . . . yes
N2 Cr2 N6 81.0(2) . . . yes
N5 Cr2 N6 91.9(2) . . . yes
O13 Cl1 O14 111.0(6) . . . yes
O11 Cl1 O14 108.4(4) . . . yes
O11 Cl1 O12 110.2(4) . . . yes
O11 Cl1 O13 112.3(5) . . . yes
O12 Cl1 O13 108.0(6) . . . yes
O12 Cl1 O14 106.8(5) . . . yes
O21 Cl2 O22 105.8(4) . . . yes
O21 Cl2 O24 110.3(4) . . . yes
O22 Cl2 O23 104.9(5) . . . yes
O21 Cl2 O23 112.2(5) . . . yes
O23 Cl2 O24 108.4(5) . . . yes
O22 Cl2 O24 115.2(6) . . . yes
O31 Cl3 O34 112.2(6) . . . yes
O31 Cl3 O33 104.6(7) . . . yes
O31 Cl3 O32 116.3(5) . . . yes
O32 Cl3 O34 112.5(5) . . . yes
O33 Cl3 O34 101.5(8) . . . yes
O32 Cl3 O33 108.2(6) . . . yes
Cr1 O1 Cr2 93.1(2) . . . yes
Cr1 O2 Cr2 93.1(2) . . . yes
Cr1 O3 C3 126.5(4) . . . yes
Cr2 O4 C3 124.9(4) . . . yes
Cr1 N1 C31 105.0(5) . . . yes
Cr1 N1 C41 107.5(4) . . . yes
Cr1 N1 C1 117.4(4) . . . yes
C1 N1 C41 107.3(6) . . . yes
C31 N1 C41 106.7(5) . . . yes
C1 N1 C31 112.4(5) . . . yes
Cr2 N2 C51 107.6(4) . . . yes
Cr2 N2 C61 105.5(4) . . . yes
C2 N2 C51 106.4(6) . . . yes
C2 N2 C61 111.2(6) . . . yes
C51 N2 C61 110.1(5) . . . yes
Cr2 N2 C2 116.0(4) . . . yes
Cr1 N3 C32 114.0(4) . . . yes
C32 N3 C36 120.6(6) . . . yes
Cr1 N3 C36 125.4(4) . . . yes
Cr1 N4 C42 114.2(4) . . . yes
C42 N4 C46 118.9(5) . . . yes
Cr1 N4 C46 126.7(4) . . . yes
Cr2 N5 C56 126.1(4) . . . yes
Cr2 N5 C52 114.0(4) . . . yes
C52 N5 C56 119.7(5) . . . yes
Cr2 N6 C62 112.9(5) . . . yes
Cr2 N6 C66 125.7(5) . . . yes
C62 N6 C66 121.3(7) . . . yes
N1 C1 C2 120.1(7) . . . yes
N2 C2 C1 121.1(6) . . . yes
O3 C3 O4 125.3(6) . . . yes
O3 C3 C4 116.9(6) . . . yes
O4 C3 C4 117.8(6) . . . yes
N1 C31 C32 109.8(6) . . . yes
C31 C32 C33 124.4(7) . . . no
N3 C32 C33 120.0(7) . . . yes
N3 C32 C31 115.6(6) . . . yes
C32 C33 C34 119.5(8) . . . no
C33 C34 C35 121.0(9) . . . no
C34 C35 C36 118.1(9) . . . no
N3 C36 C35 120.8(7) . . . yes
N1 C41 C42 113.2(6) . . . yes
C41 C42 C43 121.6(7) . . . no
N4 C42 C41 117.1(6) . . . yes
N4 C42 C43 121.2(6) . . . yes
C42 C43 C44 119.3(8) . . . no
C43 C44 C45 119.5(8) . . . no
C44 C45 C46 119.2(7) . . . no
N4 C46 C45 121.8(7) . . . yes
N2 C51 C52 115.0(6) . . . yes
N5 C52 C53 121.5(6) . . . yes
C51 C52 C53 121.3(6) . . . no
N5 C52 C51 117.1(5) . . . yes
C52 C53 C54 118.2(7) . . . no
C53 C54 C55 120.9(7) . . . no
C54 C55 C56 118.3(8) . . . no
N5 C56 C55 121.4(6) . . . yes
N2 C61 C62 108.3(6) . . . yes
C61 C62 C63 123.3(8) . . . no
N6 C62 C61 117.5(7) . . . yes
N6 C62 C63 119.3(8) . . . yes
C62 C63 C64 119.6(9) . . . no
C63 C64 C65 122.0(10) . . . no
C64 C65 C66 115.8(8) . . . no
N6 C66 C65 122.0(8) . . . yes

loop_
_geom_bond_atom_site_label_1
_geom_bond_atom_site_label_2
_geom_bond_distance
_geom_bond_site_symmetry_1
_geom_bond_site_symmetry_2
_geom_bond_publ_flag
Cr1 O1 1.946(5) . . yes
Cr1 O2 1.941(5) . . yes
Cr1 O3 1.953(5) . . yes
Cr1 N1 2.080(5) . . yes
Cr1 N3 2.029(5) . . yes
Cr1 N4 2.014(5) . . yes
Cr2 O1 1.937(5) . . yes
Cr2 O2 1.943(5) . . yes
Cr2 O4 1.963(5) . . yes
Cr2 N2 2.089(5) . . yes
Cr2 N5 2.044(5) . . yes
Cr2 N6 2.034(6) . . yes
Cl1 O11 1.430(7) . . yes
Cl1 O12 1.407(8) . . yes
Cl1 O13 1.399(8) . . yes
Cl1 O14 1.403(7) . . yes
Cl2 O21 1.413(7) . . yes
Cl2 O22 1.399(9) . . yes
Cl2 O23 1.421(6) . . yes
Cl2 O24 1.392(6) . . yes
Cl3 O32 1.420(7) . . yes
Cl3 O33 1.362(13) . . yes
Cl3 O34 1.392(10) . . yes
Cl3 O31 1.388(9) . . yes
O3 C3 1.259(8) . . yes
O4 C3 1.274(8) . . yes
N1 C41 1.547(9) . . yes
N1 C31 1.509(10) . . yes
N1 C1 1.523(10) . . yes
N2 C51 1.512(8) . . yes
N2 C2 1.522(10) . . yes
N2 C61 1.505(9) . . yes
N3 C36 1.341(9) . . yes
N3 C32 1.352(9) . . yes
N4 C42 1.376(8) . . yes
N4 C46 1.351(8) . . yes
N5 C52 1.355(8) . . yes
N5 C56 1.342(9) . . yes
N6 C62 1.347(11) . . yes
N6 C66 1.355(10) . . yes
C1 C2 1.502(11) . . no
C3 C4 1.505(10) . . no
C31 C32 1.493(11) . . no
C32 C33 1.394(11) . . no
C33 C34 1.351(15) . . no
C34 C35 1.375(13) . . no
C35 C36 1.401(12) . . no
C41 C42 1.482(10) . . no
C42 C43 1.376(10) . . no
C43 C44 1.377(12) . . no
C44 C45 1.393(14) . . no
C45 C46 1.370(11) . . no
C51 C52 1.495(11) . . no
C52 C53 1.372(9) . . no
C53 C54 1.375(13) . . no
C54 C55 1.377(12) . . no
C55 C56 1.378(10) . . no
C61 C62 1.495(13) . . no
C62 C63 1.406(13) . . no
C63 C64 1.352(15) . . no
C64 C65 1.413(16) . . no
C65 C66 1.398(13) . . no

loop_
_geom_torsion_atom_site_label_1
_geom_torsion_atom_site_label_2
_geom_torsion_atom_site_label_3
_geom_torsion_atom_site_label_4
_geom_torsion
_geom_torsion_site_symmetry_1
_geom_torsion_site_symmetry_2
_geom_torsion_site_symmetry_3
_geom_torsion_site_symmetry_4
_geom_torsion_publ_flag
O2 Cr1 O1 Cr2 -16.3(2) . . . . no
O3 Cr1 O1 Cr2 75.1(2) . . . . no
N1 Cr1 O1 Cr2 -107.7(2) . . . . no
N3 Cr1 O1 Cr2 170.8(2) . . . . no
O1 Cr1 O2 Cr2 16.25(19) . . . . no
O3 Cr1 O2 Cr2 -75.6(2) . . . . no
N1 Cr1 O2 Cr2 104.2(2) . . . . no
N4 Cr1 O2 Cr2 -170.9(2) . . . . no
O1 Cr1 O3 C3 -41.0(5) . . . . no
O2 Cr1 O3 C3 43.5(5) . . . . no
N3 Cr1 O3 C3 -134.1(5) . . . . no
N4 Cr1 O3 C3 134.1(5) . . . . no
O1 Cr1 N1 C1 62.1(5) . . . . no
O1 Cr1 N1 C31 -63.6(4) . . . . no
O1 Cr1 N1 C41 -176.9(4) . . . . no
O2 Cr1 N1 C1 -22.3(5) . . . . no
O2 Cr1 N1 C31 -148.0(4) . . . . no
O2 Cr1 N1 C41 98.6(4) . . . . no
N3 Cr1 N1 C1 155.3(5) . . . . no
N3 Cr1 N1 C31 29.6(4) . . . . no
N3 Cr1 N1 C41 -83.8(4) . . . . no
N4 Cr1 N1 C1 -112.6(5) . . . . no
N4 Cr1 N1 C31 121.7(4) . . . . no
N4 Cr1 N1 C41 8.4(4) . . . . no
O1 Cr1 N3 C32 72.7(5) . . . . no
O1 Cr1 N3 C36 -108.9(6) . . . . no
O3 Cr1 N3 C32 165.0(5) . . . . no
O3 Cr1 N3 C36 -16.6(6) . . . . no
N1 Cr1 N3 C32 -15.0(5) . . . . no
N1 Cr1 N3 C36 163.4(6) . . . . no
N4 Cr1 N3 C32 -99.7(5) . . . . no
N4 Cr1 N3 C36 78.8(6) . . . . no
O2 Cr1 N4 C42 -89.3(4) . . . . no
O2 Cr1 N4 C46 84.8(6) . . . . no
O3 Cr1 N4 C42 179.0(4) . . . . no
O3 Cr1 N4 C46 -6.9(6) . . . . no
N1 Cr1 N4 C42 1.9(4) . . . . no
N1 Cr1 N4 C46 176.0(6) . . . . no
N3 Cr1 N4 C42 83.3(4) . . . . no
N3 Cr1 N4 C46 -102.6(6) . . . . no
O2 Cr2 O1 Cr1 16.3(2) . . . . no
O4 Cr2 O1 Cr1 -76.4(2) . . . . no
N2 Cr2 O1 Cr1 103.3(2) . . . . no
N5 Cr2 O1 Cr1 -172.2(2) . . . . no
O1 Cr2 O2 Cr1 -16.3(2) . . . . no
O4 Cr2 O2 Cr1 75.2(2) . . . . no
N2 Cr2 O2 Cr1 -107.9(2) . . . . no
N6 Cr2 O2 Cr1 171.2(2) . . . . no
O1 Cr2 O4 C3 44.3(5) . . . . no
O2 Cr2 O4 C3 -40.5(5) . . . . no
N5 Cr2 O4 C3 135.8(5) . . . . no
N6 Cr2 O4 C3 -131.7(5) . . . . no
O1 Cr2 N2 C2 -20.5(5) . . . . no
O1 Cr2 N2 C51 98.5(5) . . . . no
O1 Cr2 N2 C61 -144.0(4) . . . . no
O2 Cr2 N2 C2 64.1(4) . . . . no
O2 Cr2 N2 C51 -176.9(5) . . . . no
O2 Cr2 N2 C61 -59.4(4) . . . . no
N5 Cr2 N2 C2 -111.7(5) . . . . no
N5 Cr2 N2 C51 7.3(5) . . . . no
N5 Cr2 N2 C61 124.8(4) . . . . no
N6 Cr2 N2 C2 155.5(5) . . . . no
N6 Cr2 N2 C51 -85.5(5) . . . . no
N6 Cr2 N2 C61 32.0(4) . . . . no
O1 Cr2 N5 C52 -90.9(5) . . . . no
O1 Cr2 N5 C56 84.0(6) . . . . no
O4 Cr2 N5 C52 177.2(5) . . . . no
O4 Cr2 N5 C56 -7.9(6) . . . . no
N2 Cr2 N5 C52 0.2(5) . . . . no
N2 Cr2 N5 C56 175.2(6) . . . . no
N6 Cr2 N5 C52 81.0(5) . . . . no
N6 Cr2 N5 C56 -104.1(6) . . . . no
O2 Cr2 N6 C62 68.8(5) . . . . no
O2 Cr2 N6 C66 -108.1(6) . . . . no
O4 Cr2 N6 C62 161.7(5) . . . . no
O4 Cr2 N6 C66 -15.2(6) . . . . no
N2 Cr2 N6 C62 -18.2(5) . . . . no
N2 Cr2 N6 C66 164.9(6) . . . . no
N5 Cr2 N6 C62 -102.3(5) . . . . no
N5 Cr2 N6 C66 80.8(6) . . . . no
Cr1 O3 C3 O4 -0.2(10) . . . . no
Cr1 O3 C3 C4 179.8(5) . . . . no
Cr2 O4 C3 O3 -1.5(9) . . . . no
Cr2 O4 C3 C4 178.4(5) . . . . no
Cr1 N1 C1 C2 -59.5(8) . . . . no
C31 N1 C1 C2 62.5(8) . . . . no
C41 N1 C1 C2 179.5(6) . . . . no
Cr1 N1 C31 C32 -39.6(6) . . . . no
C1 N1 C31 C32 -168.4(6) . . . . no
C41 N1 C31 C32 74.3(7) . . . . no
Cr1 N1 C41 C42 -17.0(7) . . . . no
C1 N1 C41 C42 110.2(6) . . . . no
C31 N1 C41 C42 -129.2(6) . . . . no
Cr2 N2 C2 C1 -63.9(8) . . . . no
C51 N2 C2 C1 176.5(7) . . . . no
C61 N2 C2 C1 56.6(9) . . . . no
Cr2 N2 C51 C52 -13.5(8) . . . . no
C2 N2 C51 C52 111.4(7) . . . . no
C61 N2 C51 C52 -128.0(7) . . . . no
Cr2 N2 C61 C62 -39.9(6) . . . . no
C2 N2 C61 C62 -166.4(6) . . . . no
C51 N2 C61 C62 75.9(7) . . . . no
Cr1 N3 C32 C31 -4.7(8) . . . . no
Cr1 N3 C32 C33 178.1(6) . . . . no
C36 N3 C32 C31 176.8(6) . . . . no
C36 N3 C32 C33 -0.5(11) . . . . no
Cr1 N3 C36 C35 -178.6(6) . . . . no
C32 N3 C36 C35 -0.2(11) . . . . no
Cr1 N4 C42 C41 -12.8(7) . . . . no
Cr1 N4 C42 C43 171.5(6) . . . . no
C46 N4 C42 C41 172.6(6) . . . . no
C46 N4 C42 C43 -3.1(10) . . . . no
Cr1 N4 C46 C45 -173.7(6) . . . . no
C42 N4 C46 C45 0.2(10) . . . . no
Cr2 N5 C52 C51 -8.3(8) . . . . no
Cr2 N5 C52 C53 174.6(6) . . . . no
C56 N5 C52 C51 176.4(7) . . . . no
C56 N5 C52 C53 -0.6(10) . . . . no
Cr2 N5 C56 C55 -173.8(6) . . . . no
C52 N5 C56 C55 0.8(11) . . . . no
Cr2 N6 C62 C61 -0.9(8) . . . . no
Cr2 N6 C62 C63 -179.4(7) . . . . no
C66 N6 C62 C61 176.2(7) . . . . no
C66 N6 C62 C63 -2.4(11) . . . . no
Cr2 N6 C66 C65 179.4(6) . . . . no
C62 N6 C66 C65 2.8(12) . . . . no
N1 C1 C2 N2 90.4(8) . . . . no
N1 C31 C32 N3 30.7(9) . . . . no
N1 C31 C32 C33 -152.2(8) . . . . no
N3 C32 C33 C34 0.9(13) . . . . no
C31 C32 C33 C34 -176.1(9) . . . . no
C32 C33 C34 C35 -0.6(15) . . . . no
C33 C34 C35 C36 0.0(15) . . . . no
C34 C35 C36 N3 0.5(13) . . . . no
N1 C41 C42 N4 20.2(9) . . . . no
N1 C41 C42 C43 -164.1(7) . . . . no
N4 C42 C43 C44 2.0(12) . . . . no
C41 C42 C43 C44 -173.6(8) . . . . no
C42 C43 C44 C45 2.1(13) . . . . no
C43 C44 C45 C46 -4.9(14) . . . . no
C44 C45 C46 N4 3.8(13) . . . . no
N2 C51 C52 N5 15.1(10) . . . . no
N2 C51 C52 C53 -167.8(7) . . . . no
N5 C52 C53 C54 -1.0(11) . . . . no
C51 C52 C53 C54 -178.0(8) . . . . no
C52 C53 C54 C55 2.5(12) . . . . no
C53 C54 C55 C56 -2.3(13) . . . . no
C54 C55 C56 N5 0.6(12) . . . . no
N2 C61 C62 N6 28.4(9) . . . . no
N2 C61 C62 C63 -153.1(8) . . . . no
N6 C62 C63 C64 1.0(14) . . . . no
C61 C62 C63 C64 -177.5(9) . . . . no
C62 C63 C64 C65 0.1(16) . . . . no
C63 C64 C65 C66 0.2(15) . . . . no
C64 C65 C66 N6 -1.6(13) . . . . no
